data_7154088
loop_
_publ_author_name
'Aillard, Boris'
'Robertson, Naomi S.'
'Baldwin, Adam R.'
'Robins, Siobhan'
'Jamieson, Andrew G.'

_publ_section_title
;
 Robust asymmetric synthesis of unnatural alkenyl amino acids for
 conformationally constrained \a-helix peptides.
;
_journal_issue 43
_journal_name_full 'Organic &amp; biomolecular chemistry'
_journal_page_first 8775
_journal_page_last 8782
_journal_paper_doi 10.1039/c4ob01832j
_journal_volume 12
_journal_year 2014
_chemical_absolute_configuration ,syn
_chemical_formula_moiety 'C28 H26 F N3 Ni O3,2C H2 Cl2'
_chemical_formula_sum 'C30 H30 Cl4 F N3 Ni O3'
_chemical_formula_weight 700.08
_chemical_name_systematic
; 
 ? 
;
_space_group_IT_number 19
_symmetry_cell_setting orthorhombic
_symmetry_space_group_name_Hall 'P 2ac 2ab'
_symmetry_space_group_name_H-M 'P 21 21 21'
_atom_sites_solution_hydrogens geom
_atom_sites_solution_primary direct
_atom_sites_solution_secondary difmap
_audit_creation_method SHELXL-97
_cell_angle_alpha 90.00
_cell_angle_beta 90.00
_cell_angle_gamma 90.00
_cell_formula_units_Z 4
_cell_length_a 9.1183(19)
_cell_length_b 14.255(3)
_cell_length_c 23.374(5)
_cell_measurement_reflns_used 585
_cell_measurement_temperature 150(2)
_cell_measurement_theta_max 23.275
_cell_measurement_theta_min 2.254
_cell_volume 3038.2(11)
_computing_cell_refinement 'Bruker SMART'
_computing_data_collection 'Bruker SMART'
_computing_data_reduction 'Bruker SHELXTL'
_computing_molecular_graphics 'Bruker SHELXTL'
_computing_publication_material 'Bruker SHELXTL'
_computing_structure_refinement 'SHELXL-97 (Sheldrick, 1997)'
_computing_structure_solution 'SHELXS-97 (Sheldrick, 1990)'
_diffrn_ambient_temperature 150(2)
_diffrn_measured_fraction_theta_full 0.999
_diffrn_measured_fraction_theta_max 0.999
_diffrn_measurement_device_type 'Bruker Apex 2000 CCD area detector'
_diffrn_measurement_method 'phi and omega scans'
_diffrn_radiation_monochromator graphite
_diffrn_radiation_source 'fine-focus sealed tube'
_diffrn_radiation_type MoK\a
_diffrn_radiation_wavelength 0.71073
_diffrn_reflns_av_R_equivalents 0.1504
_diffrn_reflns_av_sigmaI/netI 0.1948
_diffrn_reflns_limit_h_max 11
_diffrn_reflns_limit_h_min -11
_diffrn_reflns_limit_k_max 17
_diffrn_reflns_limit_k_min -17
_diffrn_reflns_limit_l_max 28
_diffrn_reflns_limit_l_min -28
_diffrn_reflns_number 23982
_diffrn_reflns_theta_full 26.00
_diffrn_reflns_theta_max 26.00
_diffrn_reflns_theta_min 1.74
_exptl_absorpt_coefficient_mu 1.034
_exptl_absorpt_correction_T_max 0.892
_exptl_absorpt_correction_T_min 0.692
_exptl_absorpt_correction_type empirical
_exptl_absorpt_process_details
;
absorption correction based on 3643 reflections(SADABS);Rint 0.0977 before
correction and 0.0595 after.
;
_exptl_crystal_colour red
_exptl_crystal_density_diffrn 1.531
_exptl_crystal_density_method 'not measured'
_exptl_crystal_description plate
_exptl_crystal_F_000 1440
_exptl_crystal_size_max 0.27
_exptl_crystal_size_mid 0.21
_exptl_crystal_size_min 0.05
_platon_squeeze_details
;

Disordered CH2Cl2 was omitted using the SQUEEZE option of PLATON.The
solvent accessible voids are 813.0 3 with an estimated 382e/cell to 
be added.Eight solvent CH2Cl2 molecules/unit cell accounting for 336e
were included in the formula, FWt, (000) and density calculations. 
PLATON Reference: Spek, A.L. (1990), Acta Cryst. A46, C-34.

;
_refine_diff_density_max 0.385
_refine_diff_density_min -0.390
_refine_diff_density_rms 0.085
_refine_ls_abs_structure_details 'Flack H D (1983), Acta Cryst. A39, 876-881'
_refine_ls_abs_structure_Flack 0.07(3)
_refine_ls_extinction_method none
_refine_ls_goodness_of_fit_ref 0.869
_refine_ls_hydrogen_treatment constr
_refine_ls_matrix_type full
_refine_ls_number_parameters 326
_refine_ls_number_reflns 5973
_refine_ls_number_restraints 336
_refine_ls_restrained_S_all 0.854
_refine_ls_R_factor_all 0.1159
_refine_ls_R_factor_gt 0.0716
_refine_ls_shift/su_max 0.001
_refine_ls_shift/su_mean 0.000
_refine_ls_structure_factor_coef Fsqd
_refine_ls_weighting_details 'calc w=1/[\s^2^(Fo^2^)+(0.0584P)^2^+0.0000P] where P=(Fo^2^+2Fc^2^)/3'
_refine_ls_weighting_scheme calc
_refine_ls_wR_factor_gt 0.1515
_refine_ls_wR_factor_ref 0.1645
_reflns_number_gt 3142
_reflns_number_total 5973
_reflns_threshold_expression >2sigma(I)
_cod_data_source_file c4ob01832j2.cif
_cod_data_source_block 14066
_cod_depositor_comments
;
The following automatic conversions were performed:

'_symmetry_cell_setting' value 'Orthorhombic' changed to
'orthorhombic' according to
/usr/data/users/saulius/crontab/automatic-downloads/rss-feeds/RSC/lib/dictionaries/cif_core.dic
dictionary named 'cif_core.dic' version 2.4.2 from 2011-04-26.

Automatic conversion script
Id: cif_fix_values 2827 2014-09-09 07:05:25Z andrius 

 Adding full bibliography for 7154086--7154091.cif.
;
_cod_original_sg_symbol_H-M P2(1)2(1)2(1)
_cod_database_code 7154088

loop_
_symmetry_equiv_pos_as_xyz
'x, y, z'
'-x+1/2, -y, z+1/2'
'-x, y+1/2, -z+1/2'
'x+1/2, -y+1/2, -z'

loop_
_atom_site_label
_atom_site_type_symbol
_atom_site_fract_x
_atom_site_fract_y
_atom_site_fract_z
_atom_site_U_iso_or_equiv
_atom_site_adp_type
_atom_site_occupancy
_atom_site_symmetry_multiplicity
_atom_site_calc_flag
_atom_site_refinement_flags
Ni1 Ni 0.68864(10) 0.89879(6) 0.33219(4) 0.0310(2) Uani 1 1 d U
F1 F 0.9212(5) 0.9668(3) 0.2590(2) 0.0622(14) Uani 1 1 d U
O1 O 0.6405(5) 0.8076(3) 0.2782(2) 0.0424(13) Uani 1 1 d U
O2 O 0.6562(5) 0.6550(3) 0.2617(2) 0.0425(13) Uani 1 1 d U
O3 O 0.6479(7) 1.1342(4) 0.4148(2) 0.0656(19) Uani 1 1 d U
N1 N 0.7993(7) 0.8090(3) 0.3688(2) 0.0338(13) Uani 1 1 d U
N2 N 0.7435(6) 0.9955(4) 0.3801(2) 0.0384(14) Uani 1 1 d U
N3 N 0.5574(6) 0.9858(4) 0.2949(2) 0.0313(13) Uani 1 1 d U
C1 C 0.6827(9) 0.7210(5) 0.2914(3) 0.0377(17) Uani 1 1 d U
C2 C 0.7563(8) 0.7138(4) 0.3478(3) 0.0322(16) Uani 1 1 d U
H2 H 0.8441 0.6720 0.3453 0.039 Uiso 1 1 calc R
C3 C 0.9055(8) 0.8232(5) 0.4054(3) 0.0322(16) Uani 1 1 d U
C4 C 0.9928(8) 0.7364(5) 0.4257(3) 0.0401(19) Uani 1 1 d U
C5 C 0.9632(9) 0.6950(6) 0.4807(3) 0.052(2) Uani 1 1 d U
H5 H 0.8833 0.7179 0.5028 0.063 Uiso 1 1 calc R
C6 C 1.0432(10) 0.6270(6) 0.5010(4) 0.062(2) Uani 1 1 d U
H6 H 1.0275 0.6059 0.5391 0.074 Uiso 1 1 calc R
C7 C 1.1542(12) 0.5838(6) 0.4669(4) 0.075(3) Uani 1 1 d U
H7 H 1.2089 0.5313 0.4800 0.091 Uiso 1 1 calc R
C8 C 1.1769(11) 0.6226(5) 0.4138(3) 0.059(2) Uani 1 1 d U
H8 H 1.2506 0.5960 0.3900 0.071 Uiso 1 1 calc R
C9 C 1.1030(9) 0.6937(7) 0.3944(3) 0.058(2) Uani 1 1 d U
H9 H 1.1255 0.7172 0.3574 0.069 Uiso 1 1 calc R
C10 C 0.9535(7) 0.9091(5) 0.4244(3) 0.0363(16) Uani 1 1 d U
C11 C 1.0787(8) 0.9179(5) 0.4576(3) 0.0425(18) Uani 1 1 d U
H11 H 1.1308 0.8621 0.4667 0.051 Uiso 1 1 calc R
C12 C 1.1326(9) 1.0002(5) 0.4783(3) 0.049(2) Uani 1 1 d U
H12 H 1.2214 1.0017 0.4996 0.059 Uiso 1 1 calc R
C13 C 1.0538(8) 1.0828(6) 0.4673(3) 0.047(2) Uani 1 1 d U
H13 H 1.0879 1.1410 0.4819 0.056 Uiso 1 1 calc R
C14 C 0.9284(8) 1.0797(4) 0.4356(3) 0.0427(19) Uani 1 1 d U
H14 H 0.8776 1.1368 0.4288 0.051 Uiso 1 1 calc R
C15 C 0.8712(8) 0.9981(5) 0.4129(3) 0.0348(17) Uani 1 1 d U
C16 C 0.6450(9) 1.0724(5) 0.3832(3) 0.0398(18) Uani 1 1 d U
C17 C 0.5218(7) 1.0624(5) 0.3388(3) 0.0368(16) Uani 1 1 d U
H17 H 0.5055 1.1237 0.3190 0.044 Uiso 1 1 calc R
C18 C 0.3736(7) 1.0274(6) 0.3671(3) 0.045(2) Uani 1 1 d U
H18A H 0.3855 1.0198 0.4089 0.054 Uiso 1 1 calc R
H18B H 0.2934 1.0726 0.3598 0.054 Uiso 1 1 calc R
C19 C 0.3420(7) 0.9380(5) 0.3404(3) 0.0450(19) Uani 1 1 d U
H19A H 0.2348 0.9281 0.3373 0.054 Uiso 1 1 calc R
H19B H 0.3850 0.8859 0.3628 0.054 Uiso 1 1 calc R
C20 C 0.4150(7) 0.9436(5) 0.2783(3) 0.0353(17) Uani 1 1 d U
H20A H 0.4271 0.8809 0.2608 0.042 Uiso 1 1 calc R
H20B H 0.3588 0.9847 0.2521 0.042 Uiso 1 1 calc R
C21 C 0.6276(7) 1.0273(4) 0.2420(3) 0.0308(16) Uani 1 1 d U
H21A H 0.6608 0.9752 0.2171 0.037 Uiso 1 1 calc R
H21B H 0.5520 1.0628 0.2207 0.037 Uiso 1 1 calc R
C22 C 0.7541(7) 1.0903(5) 0.2528(2) 0.0313(15) Uani 1 1 d U
C23 C 0.8971(9) 1.0605(5) 0.2623(3) 0.0418(18) Uani 1 1 d U
C24 C 1.0104(9) 1.1227(6) 0.2741(4) 0.052(2) Uani 1 1 d U
H24 H 1.1050 1.0993 0.2834 0.062 Uiso 1 1 calc R
C25 C 0.9887(9) 1.2102(6) 0.2725(3) 0.048(2) Uani 1 1 d U
H25 H 1.0705 1.2508 0.2770 0.057 Uiso 1 1 calc R
C26 C 0.8456(8) 1.2515(6) 0.2642(3) 0.0469(19) Uani 1 1 d U
H26 H 0.8313 1.3175 0.2645 0.056 Uiso 1 1 calc R
C27 C 0.7317(8) 1.1903(5) 0.2557(3) 0.0384(18) Uani 1 1 d U
H27 H 0.6352 1.2145 0.2518 0.046 Uiso 1 1 calc R
C28 C 0.6352(10) 0.6703(5) 0.3931(3) 0.057(3) Uani 1 1 d U
H28A H 0.6827 0.6585 0.4300 0.086 Uiso 1 1 calc R
H28B H 0.5959 0.6114 0.3778 0.086 Uiso 1 1 calc R
H28C H 0.5550 0.7153 0.3983 0.086 Uiso 1 1 calc R

loop_
_atom_site_aniso_label
_atom_site_aniso_U_11
_atom_site_aniso_U_22
_atom_site_aniso_U_33
_atom_site_aniso_U_23
_atom_site_aniso_U_13
_atom_site_aniso_U_12
Ni1 0.0353(5) 0.0295(4) 0.0282(4) 0.0007(4) -0.0043(5) 0.0003(5)
F1 0.037(3) 0.049(3) 0.100(4) 0.030(3) 0.004(3) 0.009(2)
O1 0.042(3) 0.042(3) 0.043(3) -0.005(2) -0.003(2) 0.002(2)
O2 0.033(3) 0.041(3) 0.054(3) -0.007(2) -0.005(3) 0.007(2)
O3 0.093(5) 0.042(3) 0.061(4) -0.027(3) -0.019(3) 0.019(3)
N1 0.036(4) 0.026(3) 0.039(3) 0.006(2) -0.010(3) -0.004(3)
N2 0.040(3) 0.051(3) 0.024(3) -0.003(3) -0.009(3) 0.004(3)
N3 0.032(3) 0.039(3) 0.023(3) -0.005(2) -0.005(2) -0.002(3)
C1 0.036(4) 0.045(4) 0.033(4) -0.013(3) -0.005(4) 0.033(4)
C2 0.039(4) 0.027(3) 0.030(4) 0.001(3) 0.006(3) -0.002(3)
C3 0.041(4) 0.028(3) 0.028(4) 0.007(3) -0.005(3) 0.004(3)
C4 0.040(5) 0.037(4) 0.043(4) 0.021(4) -0.003(4) 0.005(3)
C5 0.063(6) 0.072(6) 0.022(4) 0.024(4) -0.010(4) 0.009(4)
C6 0.100(7) 0.043(5) 0.043(5) 0.022(4) -0.026(4) 0.005(4)
C7 0.107(8) 0.057(6) 0.063(5) 0.000(4) -0.037(5) 0.026(5)
C8 0.074(6) 0.061(6) 0.043(4) -0.002(4) -0.011(5) 0.030(5)
C9 0.044(5) 0.093(6) 0.036(4) -0.020(4) -0.012(4) 0.012(4)
C10 0.035(4) 0.038(4) 0.036(4) 0.003(4) -0.005(3) -0.005(3)
C11 0.038(4) 0.054(5) 0.036(4) 0.006(4) -0.008(3) -0.009(4)
C12 0.046(5) 0.048(5) 0.053(5) 0.013(4) -0.023(4) -0.013(4)
C13 0.044(5) 0.048(5) 0.049(5) 0.002(4) -0.016(4) 0.000(4)
C14 0.044(4) 0.013(4) 0.071(5) 0.000(3) -0.008(4) -0.001(3)
C15 0.035(4) 0.044(4) 0.026(4) 0.007(3) -0.010(3) -0.008(3)
C16 0.054(5) 0.036(4) 0.029(4) 0.004(3) -0.005(4) -0.006(3)
C17 0.029(4) 0.048(4) 0.034(4) 0.005(3) 0.009(3) 0.002(3)
C18 0.022(4) 0.068(5) 0.045(4) -0.008(4) 0.002(3) -0.009(4)
C19 0.027(4) 0.058(4) 0.050(4) 0.008(4) 0.022(4) 0.005(3)
C20 0.033(4) 0.026(4) 0.047(4) -0.001(3) -0.008(3) -0.008(3)
C21 0.042(4) 0.024(3) 0.026(3) 0.004(3) -0.002(3) -0.004(3)
C22 0.043(4) 0.036(3) 0.015(3) 0.000(3) -0.002(3) 0.004(3)
C23 0.047(4) 0.047(4) 0.032(4) 0.016(4) -0.004(4) -0.010(3)
C24 0.034(4) 0.053(5) 0.068(6) 0.029(5) -0.001(4) -0.006(3)
C25 0.040(4) 0.060(5) 0.043(5) 0.014(5) -0.002(4) -0.016(4)
C26 0.043(5) 0.057(5) 0.041(4) -0.015(4) -0.005(4) -0.004(3)
C27 0.029(4) 0.034(3) 0.053(5) -0.003(4) -0.003(4) -0.002(3)
C28 0.077(7) 0.028(4) 0.067(5) 0.006(4) 0.022(5) -0.003(4)

loop_
_atom_type_symbol
_atom_type_description
_atom_type_scat_dispersion_real
_atom_type_scat_dispersion_imag
_atom_type_scat_source
C C 0.0033 0.0016 'International Tables Vol C Tables 4.2.6.8 and 6.1.1.4'
H H 0.0000 0.0000 'International Tables Vol C Tables 4.2.6.8 and 6.1.1.4'
N N 0.0061 0.0033 'International Tables Vol C Tables 4.2.6.8 and 6.1.1.4'
O O 0.0106 0.0060 'International Tables Vol C Tables 4.2.6.8 and 6.1.1.4'
F F 0.0171 0.0103 'International Tables Vol C Tables 4.2.6.8 and 6.1.1.4'
Ni Ni 0.3393 1.1124 'International Tables Vol C Tables 4.2.6.8 and 6.1.1.4'
Cl Cl 0.1484 0.1585 'International Tables Vol C Tables 4.2.6.8 and 6.1.1.4'

loop_
_geom_angle_atom_site_label_1
_geom_angle_atom_site_label_2
_geom_angle_atom_site_label_3
_geom_angle
N1 Ni1 N2 95.1(2)
N1 Ni1 O1 87.6(2)
N2 Ni1 O1 174.7(2)
N1 Ni1 N3 174.8(3)
N2 Ni1 N3 87.8(2)
O1 Ni1 N3 89.8(2)
C1 O1 Ni1 115.0(4)
C3 N1 C2 123.3(5)
C3 N1 Ni1 127.0(4)
C2 N1 Ni1 109.6(4)
C15 N2 C16 118.7(6)
C15 N2 Ni1 125.4(5)
C16 N2 Ni1 115.9(5)
C20 N3 C21 108.4(5)
C20 N3 C17 106.2(5)
C21 N3 C17 111.0(5)
C20 N3 Ni1 113.6(4)
C21 N3 Ni1 111.0(4)
C17 N3 Ni1 106.6(4)
O2 C1 O1 122.5(6)
O2 C1 C2 123.6(6)
O1 C1 C2 113.7(6)
C1 C2 N1 110.3(5)
C1 C2 C28 107.1(6)
N1 C2 C28 107.8(5)
C1 C2 H2 110.5
N1 C2 H2 110.5
C28 C2 H2 110.5
N1 C3 C10 125.8(6)
N1 C3 C4 117.3(6)
C10 C3 C4 116.7(6)
C9 C4 C5 115.3(7)
C9 C4 C3 124.4(7)
C5 C4 C3 120.3(7)
C6 C5 C4 121.7(8)
C6 C5 H5 119.2
C4 C5 H5 119.2
C5 C6 C7 120.9(8)
C5 C6 H6 119.5
C7 C6 H6 119.5
C8 C7 C6 116.0(8)
C8 C7 H7 122.0
C6 C7 H7 122.0
C9 C8 C7 123.4(9)
C9 C8 H8 118.3
C7 C8 H8 118.3
C8 C9 C4 122.5(8)
C8 C9 H9 118.8
C4 C9 H9 118.8
C3 C10 C11 121.6(7)
C3 C10 C15 122.4(6)
C11 C10 C15 115.9(7)
C12 C11 C10 125.1(8)
C12 C11 H11 117.5
C10 C11 H11 117.5
C11 C12 C13 118.2(7)
C11 C12 H12 120.9
C13 C12 H12 120.9
C14 C13 C12 120.2(7)
C14 C13 H13 119.9
C12 C13 H13 119.9
C13 C14 C15 123.5(7)
C13 C14 H14 118.2
C15 C14 H14 118.2
C14 C15 N2 123.3(7)
C14 C15 C10 117.1(6)
N2 C15 C10 119.7(6)
O3 C16 N2 127.6(7)
O3 C16 C17 121.4(7)
N2 C16 C17 111.0(6)
N3 C17 C16 111.3(5)
N3 C17 C18 103.6(5)
C16 C17 C18 111.8(6)
N3 C17 H17 110.0
C16 C17 H17 110.0
C18 C17 H17 110.0
C19 C18 C17 105.5(6)
C19 C18 H18A 110.6
C17 C18 H18A 110.6
C19 C18 H18B 110.6
C17 C18 H18B 110.6
H18A C18 H18B 108.8
C18 C19 C20 105.3(6)
C18 C19 H19A 110.7
C20 C19 H19A 110.7
C18 C19 H19B 110.7
C20 C19 H19B 110.7
H19A C19 H19B 108.8
N3 C20 C19 98.4(5)
N3 C20 H20A 112.1
C19 C20 H20A 112.1
N3 C20 H20B 112.1
C19 C20 H20B 112.1
H20A C20 H20B 109.7
C22 C21 N3 115.3(5)
C22 C21 H21A 108.4
N3 C21 H21A 108.4
C22 C21 H21B 108.4
N3 C21 H21B 108.4
H21A C21 H21B 107.5
C23 C22 C27 115.3(6)
C23 C22 C21 124.8(6)
C27 C22 C21 119.8(6)
F1 C23 C24 121.3(7)
F1 C23 C22 116.4(7)
C24 C23 C22 122.3(7)
C25 C24 C23 120.5(8)
C25 C24 H24 119.7
C23 C24 H24 119.7
C24 C25 C26 123.2(8)
C24 C25 H25 118.4
C26 C25 H25 118.4
C27 C26 C25 116.4(7)
C27 C26 H26 121.8
C25 C26 H26 121.8
C26 C27 C22 122.0(7)
C26 C27 H27 119.0
C22 C27 H27 119.0
C2 C28 H28A 109.5
C2 C28 H28B 109.5
H28A C28 H28B 109.5
C2 C28 H28C 109.5
H28A C28 H28C 109.5
H28B C28 H28C 109.5

loop_
_geom_bond_atom_site_label_1
_geom_bond_atom_site_label_2
_geom_bond_distance
Ni1 N1 1.841(5)
Ni1 N2 1.846(6)
Ni1 O1 1.865(5)
Ni1 N3 1.931(5)
F1 C23 1.355(8)
O1 C1 1.329(7)
O2 C1 1.194(7)
O3 C16 1.151(7)
N1 C3 1.308(8)
N1 C2 1.495(8)
N2 C15 1.394(8)
N2 C16 1.418(9)
N3 C20 1.483(8)
N3 C21 1.512(8)
N3 C17 1.534(8)
C1 C2 1.483(9)
C2 C28 1.650(10)
C2 H2 1.0000
C3 C10 1.375(9)
C3 C4 1.545(9)
C4 C9 1.384(10)
C4 C5 1.442(9)
C5 C6 1.302(10)
C5 H5 0.9500
C6 C7 1.430(12)
C6 H6 0.9500
C7 C8 1.374(11)
C7 H7 0.9500
C8 C9 1.298(10)
C8 H8 0.9500
C9 H9 0.9500
C10 C11 1.386(9)
C10 C15 1.498(9)
C11 C12 1.360(9)
C11 H11 0.9500
C12 C13 1.404(10)
C12 H12 0.9500
C13 C14 1.363(9)
C13 H13 0.9500
C14 C15 1.382(9)
C14 H14 0.9500
C16 C17 1.535(9)
C17 C18 1.584(9)
C17 H17 1.0000
C18 C19 1.447(9)
C18 H18A 0.9900
C18 H18B 0.9900
C19 C20 1.598(9)
C19 H19A 0.9900
C19 H19B 0.9900
C20 H20A 0.9900
C20 H20B 0.9900
C21 C22 1.484(9)
C21 H21A 0.9900
C21 H21B 0.9900
C22 C23 1.390(9)
C22 C27 1.441(9)
C23 C24 1.389(10)
C24 C25 1.263(11)
C24 H24 0.9500
C25 C26 1.445(10)
C25 H25 0.9500
C26 C27 1.371(9)
C26 H26 0.9500
C27 H27 0.9500
C28 H28A 0.9800
C28 H28B 0.9800
C28 H28C 0.9800

loop_
_geom_torsion_atom_site_label_1
_geom_torsion_atom_site_label_2
_geom_torsion_atom_site_label_3
_geom_torsion_atom_site_label_4
_geom_torsion
N1 Ni1 O1 C1 8.8(5)
N3 Ni1 O1 C1 -166.7(5)
N2 Ni1 N1 C3 -15.4(6)
O1 Ni1 N1 C3 160.1(6)
N2 Ni1 N1 C2 168.1(4)
O1 Ni1 N1 C2 -16.4(4)
N1 Ni1 N2 C15 23.2(6)
N3 Ni1 N2 C15 -161.1(6)
N1 Ni1 N2 C16 -156.5(5)
N3 Ni1 N2 C16 19.2(5)
N2 Ni1 N3 C20 -141.3(5)
O1 Ni1 N3 C20 43.5(5)
N2 Ni1 N3 C21 96.3(4)
O1 Ni1 N3 C21 -78.9(4)
N2 Ni1 N3 C17 -24.6(4)
O1 Ni1 N3 C17 160.1(4)
Ni1 O1 C1 O2 178.0(6)
Ni1 O1 C1 C2 1.8(8)
O2 C1 C2 N1 169.1(7)
O1 C1 C2 N1 -14.8(8)
O2 C1 C2 C28 -73.9(9)
O1 C1 C2 C28 102.2(7)
C3 N1 C2 C1 -155.8(6)
Ni1 N1 C2 C1 20.8(6)
C3 N1 C2 C28 87.6(8)
Ni1 N1 C2 C28 -95.7(5)
C2 N1 C3 C10 177.3(6)
Ni1 N1 C3 C10 1.2(11)
C2 N1 C3 C4 2.2(10)
Ni1 N1 C3 C4 -173.8(5)
N1 C3 C4 C9 79.4(10)
C10 C3 C4 C9 -96.0(9)
N1 C3 C4 C5 -101.3(8)
C10 C3 C4 C5 83.2(9)
C9 C4 C5 C6 5.2(12)
C3 C4 C5 C6 -174.1(8)
C4 C5 C6 C7 -6.8(13)
C5 C6 C7 C8 4.4(13)
C6 C7 C8 C9 -0.6(14)
C7 C8 C9 C4 -0.7(14)
C5 C4 C9 C8 -1.5(12)
C3 C4 C9 C8 177.8(8)
N1 C3 C10 C11 -171.7(7)
C4 C3 C10 C11 3.3(10)
N1 C3 C10 C15 11.0(11)
C4 C3 C10 C15 -173.9(6)
C3 C10 C11 C12 -179.7(7)
C15 C10 C11 C12 -2.2(11)
C10 C11 C12 C13 2.5(12)
C11 C12 C13 C14 -1.4(12)
C12 C13 C14 C15 0.2(12)
C13 C14 C15 N2 -179.4(7)
C13 C14 C15 C10 0.1(11)
C16 N2 C15 C14 -18.6(10)
Ni1 N2 C15 C14 161.7(6)
C16 N2 C15 C10 161.9(6)
Ni1 N2 C15 C10 -17.8(9)
C3 C10 C15 C14 178.3(7)
C11 C10 C15 C14 0.9(9)
C3 C10 C15 N2 -2.2(10)
C11 C10 C15 N2 -179.6(6)
C15 N2 C16 O3 -9.7(11)
Ni1 N2 C16 O3 170.0(7)
C15 N2 C16 C17 172.9(6)
Ni1 N2 C16 C17 -7.4(7)
C20 N3 C17 C16 147.4(5)
C21 N3 C17 C16 -95.0(6)
Ni1 N3 C17 C16 25.9(6)
C20 N3 C17 C18 27.1(6)
C21 N3 C17 C18 144.7(5)
Ni1 N3 C17 C18 -94.4(5)
O3 C16 C17 N3 169.4(7)
N2 C16 C17 N3 -13.0(8)
O3 C16 C17 C18 -75.4(9)
N2 C16 C17 C18 102.2(7)
N3 C17 C18 C19 2.0(7)
C16 C17 C18 C19 -117.9(7)
C17 C18 C19 C20 -28.1(8)
C21 N3 C20 C19 -161.7(5)
C17 N3 C20 C19 -42.4(6)
Ni1 N3 C20 C19 74.4(5)
C18 C19 C20 N3 44.3(7)
C20 N3 C21 C22 167.0(6)
C17 N3 C21 C22 50.8(7)
Ni1 N3 C21 C22 -67.6(6)
N3 C21 C22 C23 82.4(8)
N3 C21 C22 C27 -95.5(7)
C27 C22 C23 F1 -179.1(6)
C21 C22 C23 F1 2.9(10)
C27 C22 C23 C24 0.2(10)
C21 C22 C23 C24 -177.8(7)
F1 C23 C24 C25 174.2(7)
C22 C23 C24 C25 -5.1(13)
C23 C24 C25 C26 6.1(13)
C24 C25 C26 C27 -2.3(12)
C25 C26 C27 C22 -2.7(10)
C23 C22 C27 C26 3.6(10)
C21 C22 C27 C26 -178.3(6)

loop_
_platon_squeeze_void_nr
_platon_squeeze_void_average_x
_platon_squeeze_void_average_y
_platon_squeeze_void_average_z
_platon_squeeze_void_volume
_platon_squeeze_void_count_electrons
_platon_squeeze_void_content
1 0.003 0.250 0.500 408 191 ' '
2 -0.053 0.750 1.000 408 191 ' '
